data_1516436
loop_
_publ_author_name
'Hu, Rongrong'
'Lager, Erik'
'Aguilar-Aguilar, Ang\'elica'
'Liu, Jianzhao'
'Lam, Jacky W. Y.'
'Sung, Herman H. Y.'
'Williams, Ian D.'
'Zhong, Yongchun'
'Wong, Kam Sing'
'Pe\~na-Cabrera, Eduardo'
'Tang, Ben Zhong'

_publ_section_title
;
 Twisted Intramolecular Charge Transfer and Aggregation-Induced Emission
 of BODIPY Derivatives
;
_journal_issue 36
_journal_name_full 'The Journal of Physical Chemistry C'
_journal_page_first 15845
_journal_paper_doi 10.1021/jp902962h
_journal_volume 113
_journal_year 2009
_chemical_formula_sum 'C27 H20 B F2 N3'
_chemical_formula_weight 435.27
_chemical_name_systematic
; 
 ? 
;
_space_group_IT_number 14
_symmetry_cell_setting monoclinic
_symmetry_space_group_name_Hall '-P 2ybc'
_symmetry_space_group_name_H-M 'P 1 21/c 1'
_atom_sites_solution_hydrogens geom
_atom_sites_solution_primary direct
_atom_sites_solution_secondary difmap
_audit_creation_method SHELXL-97
_cell_angle_alpha 90.00
_cell_angle_beta 106.822(2)
_cell_angle_gamma 90.00
_cell_formula_units_Z 4
_cell_length_a 13.1915(16)
_cell_length_b 13.6706(17)
_cell_length_c 12.3036(15)
_cell_measurement_reflns_used 1928
_cell_measurement_temperature 173(2)
_cell_measurement_theta_max 22.47
_cell_measurement_theta_min 2.28
_cell_volume 2123.8(5)
_computing_structure_refinement 'SHELXL-97 (Sheldrick, 1997)'
_computing_structure_solution 'SHELXS-97 (Sheldrick, 1990)'
_diffrn_ambient_temperature 173(2)
_diffrn_measured_fraction_theta_full 0.985
_diffrn_measured_fraction_theta_max 0.934
_diffrn_radiation_monochromator graphite
_diffrn_radiation_source 'fine-focus sealed tube'
_diffrn_radiation_type MoK\a
_diffrn_radiation_wavelength 0.71073
_diffrn_reflns_av_R_equivalents 0.0390
_diffrn_reflns_av_sigmaI/netI 0.0582
_diffrn_reflns_limit_h_max 10
_diffrn_reflns_limit_h_min -17
_diffrn_reflns_limit_k_max 16
_diffrn_reflns_limit_k_min -17
_diffrn_reflns_limit_l_max 16
_diffrn_reflns_limit_l_min -15
_diffrn_reflns_number 13117
_diffrn_reflns_theta_full 25.00
_diffrn_reflns_theta_max 28.39
_diffrn_reflns_theta_min 1.61
_exptl_absorpt_coefficient_mu 0.093
_exptl_absorpt_correction_T_max 1.00
_exptl_absorpt_correction_T_min 0.89
_exptl_absorpt_correction_type multi-scan
_exptl_absorpt_process_details SADABS
_exptl_crystal_colour red
_exptl_crystal_density_diffrn 1.361
_exptl_crystal_density_method 'not measured'
_exptl_crystal_description block
_exptl_crystal_F_000 904
_exptl_crystal_size_max 0.30
_exptl_crystal_size_mid 0.25
_exptl_crystal_size_min 0.20
_refine_diff_density_max 0.187
_refine_diff_density_min -0.186
_refine_diff_density_rms 0.041
_refine_ls_extinction_method none
_refine_ls_goodness_of_fit_ref 0.992
_refine_ls_hydrogen_treatment constr
_refine_ls_matrix_type full
_refine_ls_number_parameters 298
_refine_ls_number_reflns 4986
_refine_ls_number_restraints 0
_refine_ls_restrained_S_all 0.992
_refine_ls_R_factor_all 0.0942
_refine_ls_R_factor_gt 0.0473
_refine_ls_shift/su_max 0.000
_refine_ls_shift/su_mean 0.000
_refine_ls_structure_factor_coef Fsqd
_refine_ls_weighting_details 'calc w=1/[\s^2^(Fo^2^)+(0.0429P)^2^+0.0900P] where P=(Fo^2^+2Fc^2^)/3'
_refine_ls_weighting_scheme calc
_refine_ls_wR_factor_gt 0.0869
_refine_ls_wR_factor_ref 0.1016
_reflns_number_gt 3103
_reflns_number_total 4986
_reflns_threshold_expression >2sigma(I)
_cod_data_source_file jp902962h_si_003.cif
_cod_data_source_block jian3
_cod_depositor_comments
;
The following automatic conversions were performed:

'_symmetry_cell_setting' value 'Monoclinic' changed to 'monoclinic'
according to
/usr/data/users/saulius/automatic-downloads/retrospective/ACS/lib/dictionaries/cif_core.dic
dictionary named 'cif_core.dic' version 2.4.2 from 2011-04-26.

Automatic conversion script
Id: cif_fix_values 2281 2013-09-26 08:29:07Z andrius 
;
_cod_original_sg_symbol_H-M P2(1)/c
_cod_database_code 1516436

loop_
_symmetry_equiv_pos_as_xyz
'x, y, z'
'-x, y+1/2, -z+1/2'
'-x, -y, -z'
'x, -y-1/2, z-1/2'

loop_
_atom_site_label
_atom_site_type_symbol
_atom_site_fract_x
_atom_site_fract_y
_atom_site_fract_z
_atom_site_U_iso_or_equiv
_atom_site_adp_type
_atom_site_occupancy
_atom_site_symmetry_multiplicity
_atom_site_calc_flag
_atom_site_refinement_flags
F1 F 0.12248(8) 0.14949(8) 0.21381(8) 0.0420(3) Uani 1 1 d .
F2 F 0.14840(8) -0.01037(8) 0.25367(8) 0.0425(3) Uani 1 1 d .
B1 B 0.19201(15) 0.08125(14) 0.27681(16) 0.0269(4) Uani 1 1 d .
N1 N 0.29830(10) 0.08525(10) 0.24988(11) 0.0269(3) Uani 1 1 d .
C2 C 0.39437(13) 0.11540(12) 0.32290(13) 0.0252(4) Uani 1 1 d .
C3 C 0.47156(14) 0.10486(13) 0.26546(14) 0.0315(4) Uani 1 1 d .
H3A H 0.5449 0.1189 0.2950 0.038 Uiso 1 1 calc R
C4 C 0.42108(14) 0.07049(15) 0.15840(14) 0.0374(5) Uani 1 1 d .
H4A H 0.4528 0.0574 0.0998 0.045 Uiso 1 1 calc R
C5 C 0.31548(14) 0.05854(14) 0.15213(14) 0.0349(4) Uani 1 1 d .
H5A H 0.2626 0.0347 0.0876 0.042 Uiso 1 1 calc R
N6 N 0.21627(10) 0.10558(10) 0.40429(11) 0.0250(3) Uani 1 1 d .
C7 C 0.31265(12) 0.13986(11) 0.47393(13) 0.0242(4) Uani 1 1 d .
C8 C 0.29560(13) 0.17208(13) 0.57656(13) 0.0294(4) Uani 1 1 d .
H8A H 0.3471 0.2000 0.6395 0.035 Uiso 1 1 calc R
C9 C 0.19119(14) 0.15567(13) 0.56841(14) 0.0329(4) Uani 1 1 d .
H9A H 0.1571 0.1688 0.6251 0.040 Uiso 1 1 calc R
C10 C 0.14448(14) 0.11622(12) 0.46135(14) 0.0297(4) Uani 1 1 d .
H10A H 0.0718 0.0992 0.4327 0.036 Uiso 1 1 calc R
C11 C 0.40185(12) 0.14522(11) 0.43430(13) 0.0241(4) Uani 1 1 d .
C12 C 0.50073(13) 0.18779(12) 0.50626(13) 0.0253(4) Uani 1 1 d .
C13 C 0.54370(13) 0.16132(12) 0.62032(13) 0.0266(4) Uani 1 1 d .
H13A H 0.5129 0.1089 0.6504 0.032 Uiso 1 1 calc R
C14 C 0.62947(13) 0.20965(12) 0.68941(13) 0.0265(4) Uani 1 1 d .
H14A H 0.6583 0.1891 0.7659 0.032 Uiso 1 1 calc R
C15 C 0.67515(12) 0.28889(12) 0.64865(13) 0.0243(4) Uani 1 1 d .
C16 C 0.63631(13) 0.31123(12) 0.53322(13) 0.0268(4) Uani 1 1 d .
H16A H 0.6690 0.3615 0.5020 0.032 Uiso 1 1 calc R
C17 C 0.55185(13) 0.26164(12) 0.46454(13) 0.0268(4) Uani 1 1 d .
H17A H 0.5274 0.2780 0.3862 0.032 Uiso 1 1 calc R
N18 N 0.75531(10) 0.34463(10) 0.72025(11) 0.0284(3) Uani 1 1 d .
C19 C 0.80941(12) 0.31505(12) 0.83384(13) 0.0257(4) Uani 1 1 d .
C20 C 0.81237(14) 0.37731(13) 0.92254(14) 0.0338(4) Uani 1 1 d .
H20A H 0.7763 0.4382 0.9083 0.041 Uiso 1 1 calc R
C21 C 0.86750(15) 0.35160(14) 1.03206(14) 0.0394(5) Uani 1 1 d .
H21A H 0.8700 0.3953 1.0928 0.047 Uiso 1 1 calc R
C22 C 0.91859(14) 0.26367(13) 1.05373(14) 0.0339(4) Uani 1 1 d .
H22A H 0.9564 0.2460 1.1293 0.041 Uiso 1 1 calc R
C23 C 0.91488(14) 0.20106(14) 0.96543(14) 0.0358(4) Uani 1 1 d .
H23A H 0.9495 0.1395 0.9804 0.043 Uiso 1 1 calc R
C24 C 0.86155(14) 0.22635(13) 0.85528(14) 0.0324(4) Uani 1 1 d .
H24A H 0.8607 0.1831 0.7946 0.039 Uiso 1 1 calc R
C25 C 0.77720(13) 0.44151(12) 0.68910(12) 0.0248(4) Uani 1 1 d .
C26 C 0.69798(13) 0.51162(13) 0.66030(13) 0.0301(4) Uani 1 1 d .
H26A H 0.6277 0.4952 0.6590 0.036 Uiso 1 1 calc R
C27 C 0.72131(14) 0.60499(13) 0.63362(14) 0.0344(4) Uani 1 1 d .
H27A H 0.6667 0.6527 0.6130 0.041 Uiso 1 1 calc R
C28 C 0.82287(15) 0.62991(13) 0.63657(14) 0.0347(4) Uani 1 1 d .
H28A H 0.8386 0.6945 0.6180 0.042 Uiso 1 1 calc R
C29 C 0.90135(14) 0.56090(13) 0.66651(14) 0.0335(4) Uani 1 1 d .
H29A H 0.9719 0.5782 0.6696 0.040 Uiso 1 1 calc R
C30 C 0.87910(13) 0.46647(13) 0.69225(14) 0.0298(4) Uani 1 1 d .
H30A H 0.9339 0.4189 0.7120 0.036 Uiso 1 1 calc R

loop_
_atom_site_aniso_label
_atom_site_aniso_U_11
_atom_site_aniso_U_22
_atom_site_aniso_U_33
_atom_site_aniso_U_23
_atom_site_aniso_U_13
_atom_site_aniso_U_12
F1 0.0324(6) 0.0564(7) 0.0350(6) 0.0120(5) 0.0061(5) 0.0108(5)
F2 0.0489(7) 0.0400(7) 0.0404(6) -0.0105(5) 0.0158(5) -0.0205(5)
B1 0.0229(10) 0.0280(11) 0.0284(10) 0.0014(8) 0.0052(8) -0.0034(8)
N1 0.0244(8) 0.0321(8) 0.0228(7) -0.0014(6) 0.0044(6) -0.0013(6)
C2 0.0223(9) 0.0265(9) 0.0258(8) -0.0001(7) 0.0053(7) -0.0016(7)
C3 0.0241(9) 0.0384(11) 0.0316(9) -0.0008(8) 0.0075(7) 0.0000(8)
C4 0.0310(11) 0.0537(13) 0.0288(9) -0.0053(9) 0.0106(8) 0.0016(9)
C5 0.0302(11) 0.0482(12) 0.0246(9) -0.0070(8) 0.0052(7) -0.0013(8)
N6 0.0224(7) 0.0252(8) 0.0279(7) 0.0019(6) 0.0082(6) -0.0002(6)
C7 0.0239(9) 0.0228(9) 0.0247(8) 0.0033(7) 0.0051(7) -0.0011(7)
C8 0.0316(10) 0.0308(10) 0.0255(9) -0.0014(7) 0.0075(7) -0.0005(7)
C9 0.0333(11) 0.0380(11) 0.0306(9) 0.0038(8) 0.0141(8) 0.0031(8)
C10 0.0265(10) 0.0299(10) 0.0341(9) 0.0033(8) 0.0109(8) -0.0002(7)
C11 0.0252(9) 0.0189(8) 0.0279(9) 0.0031(7) 0.0073(7) 0.0013(6)
C12 0.0245(9) 0.0246(9) 0.0261(8) -0.0015(7) 0.0061(7) 0.0007(7)
C13 0.0289(9) 0.0244(9) 0.0271(9) 0.0014(7) 0.0091(7) -0.0037(7)
C14 0.0300(10) 0.0260(9) 0.0215(8) 0.0025(7) 0.0045(7) 0.0017(7)
C15 0.0226(9) 0.0246(9) 0.0241(8) -0.0011(7) 0.0041(7) 0.0011(7)
C16 0.0274(9) 0.0267(9) 0.0271(9) 0.0024(7) 0.0092(7) -0.0027(7)
C17 0.0263(9) 0.0325(10) 0.0208(8) 0.0010(7) 0.0057(7) -0.0009(7)
N18 0.0298(8) 0.0253(8) 0.0250(7) 0.0015(6) 0.0001(6) -0.0048(6)
C19 0.0235(9) 0.0258(9) 0.0245(8) 0.0007(7) 0.0015(7) -0.0030(7)
C20 0.0422(11) 0.0257(10) 0.0303(9) 0.0004(8) 0.0055(8) 0.0054(8)
C21 0.0546(13) 0.0347(11) 0.0263(9) -0.0041(8) 0.0073(9) -0.0001(9)
C22 0.0348(11) 0.0394(11) 0.0234(9) 0.0055(8) 0.0017(7) -0.0002(8)
C23 0.0351(11) 0.0354(11) 0.0360(10) 0.0082(8) 0.0086(8) 0.0154(8)
C24 0.0366(11) 0.0311(10) 0.0294(9) -0.0018(8) 0.0093(8) 0.0079(8)
C25 0.0276(9) 0.0235(9) 0.0204(8) 0.0018(7) 0.0023(7) -0.0019(7)
C26 0.0232(9) 0.0330(10) 0.0327(9) 0.0032(8) 0.0060(7) 0.0004(7)
C27 0.0384(11) 0.0270(10) 0.0333(10) 0.0030(8) 0.0035(8) 0.0066(8)
C28 0.0471(12) 0.0256(10) 0.0284(9) 0.0045(7) 0.0061(8) -0.0066(8)
C29 0.0281(10) 0.0386(11) 0.0344(10) 0.0018(8) 0.0098(8) -0.0085(8)
C30 0.0233(9) 0.0320(10) 0.0318(9) -0.0001(7) 0.0043(7) 0.0015(7)

loop_
_atom_type_symbol
_atom_type_description
_atom_type_scat_dispersion_real
_atom_type_scat_dispersion_imag
_atom_type_scat_source
C C 0.0033 0.0016 'International Tables Vol C Tables 4.2.6.8 and 6.1.1.4'
H H 0.0000 0.0000 'International Tables Vol C Tables 4.2.6.8 and 6.1.1.4'
B B 0.0013 0.0007 'International Tables Vol C Tables 4.2.6.8 and 6.1.1.4'
N N 0.0061 0.0033 'International Tables Vol C Tables 4.2.6.8 and 6.1.1.4'
F F 0.0171 0.0103 'International Tables Vol C Tables 4.2.6.8 and 6.1.1.4'

loop_
_geom_angle_atom_site_label_1
_geom_angle_atom_site_label_2
_geom_angle_atom_site_label_3
_geom_angle
F2 B1 F1 109.27(14)
F2 B1 N1 110.03(14)
F1 B1 N1 110.84(14)
F2 B1 N6 111.00(14)
F1 B1 N6 109.51(14)
N1 B1 N6 106.17(13)
C5 N1 C2 107.62(14)
C5 N1 B1 126.05(14)
C2 N1 B1 126.32(13)
N1 C2 C3 107.64(14)
N1 C2 C11 120.72(15)
C3 C2 C11 131.58(15)
C4 C3 C2 107.24(15)
C3 C4 C5 107.14(16)
N1 C5 C4 110.35(15)
C10 N6 C7 107.39(14)
C10 N6 B1 125.85(14)
C7 N6 B1 125.56(13)
N6 C7 C11 120.87(14)
N6 C7 C8 107.52(14)
C11 C7 C8 131.38(15)
C9 C8 C7 107.44(15)
C8 C9 C10 107.05(15)
N6 C10 C9 110.58(15)
C7 C11 C2 119.70(15)
C7 C11 C12 120.02(14)
C2 C11 C12 120.15(15)
C17 C12 C13 117.27(15)
C17 C12 C11 120.38(14)
C13 C12 C11 122.22(15)
C14 C13 C12 121.23(15)
C13 C14 C15 120.90(15)
N18 C15 C16 120.79(14)
N18 C15 C14 121.58(14)
C16 C15 C14 117.63(15)
C17 C16 C15 120.88(15)
C16 C17 C12 121.78(15)
C15 N18 C25 120.83(13)
C15 N18 C19 122.43(13)
C25 N18 C19 116.15(12)
C20 C19 C24 119.57(15)
C20 C19 N18 119.44(15)
C24 C19 N18 120.96(15)
C19 C20 C21 120.23(16)
C22 C21 C20 120.39(17)
C21 C22 C23 119.45(16)
C22 C23 C24 120.87(17)
C23 C24 C19 119.48(16)
C30 C25 C26 119.58(15)
C30 C25 N18 119.53(14)
C26 C25 N18 120.83(15)
C27 C26 C25 119.90(16)
C28 C27 C26 120.55(17)
C29 C28 C27 119.48(17)
C28 C29 C30 120.74(17)
C25 C30 C29 119.73(16)

loop_
_geom_bond_atom_site_label_1
_geom_bond_atom_site_label_2
_geom_bond_distance
F1 B1 1.379(2)
F2 B1 1.373(2)
B1 N1 1.532(2)
B1 N6 1.544(2)
N1 C5 1.337(2)
N1 C2 1.387(2)
C2 C3 1.405(2)
C2 C11 1.406(2)
C3 C4 1.375(2)
C4 C5 1.382(2)
N6 C10 1.340(2)
N6 C7 1.3927(19)
C7 C11 1.400(2)
C7 C8 1.415(2)
C8 C9 1.370(2)
C9 C10 1.391(2)
C11 C12 1.468(2)
C12 C17 1.392(2)
C12 C13 1.400(2)
C13 C14 1.372(2)
C14 C15 1.401(2)
C15 N18 1.3914(19)
C15 C16 1.397(2)
C16 C17 1.367(2)
N18 C25 1.431(2)
N18 C19 1.4313(19)
C19 C20 1.376(2)
C19 C24 1.381(2)
C20 C21 1.379(2)
C21 C22 1.366(2)
C22 C23 1.373(2)
C23 C24 1.378(2)
C25 C30 1.376(2)
C25 C26 1.386(2)
C26 C27 1.375(2)
C27 C28 1.373(2)
C28 C29 1.370(2)
C29 C30 1.381(2)
